data_7715912
loop_
_publ_author_name
'Bubnov, Michael P.'
'Zolotukhin, Alexey A.'
'Fukin, Georgy K.'
'Rumyantcev, Roman V.'
'Bogomyakov, Artem S.'

_publ_section_title
;
 Valence tautomeric interconversion of bis-dioxolene cobalt complex with
 imino-pyridine functionalized by TEMPO moiety in solid solutions with
 isostructural nickel analogue: phase transitions and monocrystal
 destruction.
;
_journal_issue 21
_journal_name_full 'Dalton transactions (Cambridge, England : 2003)'
_journal_page_first 9151
_journal_page_last 9160
_journal_paper_doi 10.1039/d4dt00453a
_journal_volume 53
_journal_year 2024
_chemical_formula_sum 'C43 H62 Co0.2 N3 Ni0.8 O5'
_chemical_formula_weight 759.71
_space_group_crystal_system monoclinic
_space_group_IT_number 14
_space_group_name_Hall '-P 2ybc'
_space_group_name_H-M_alt 'P 1 21/c 1'
_atom_sites_solution_hydrogens geom
_atom_sites_solution_primary dual
_atom_sites_solution_secondary difmap
_audit_creation_method SHELXL-2019/3
_audit_update_record
;
2024-02-14 deposited with the CCDC.	2024-04-17 downloaded from the CCDC.
;
_cell_angle_alpha 90
_cell_angle_beta 100.788(2)
_cell_angle_gamma 90
_cell_formula_units_Z 4
_cell_length_a 10.7388(2)
_cell_length_b 15.6003(2)
_cell_length_c 26.9877(5)
_cell_measurement_reflns_used 18822
_cell_measurement_temperature 200(2)
_cell_measurement_theta_max 27.5750
_cell_measurement_theta_min 3.3860
_cell_volume 4441.30(13)
_computing_cell_refinement 'CrysAlisPro 1.171.38.46 (Rigaku OD, 2015)'
_computing_data_collection 'CrysAlisPro 1.171.38.46 (Rigaku OD, 2015)'
_computing_data_reduction 'CrysAlisPro 1.171.38.46 (Rigaku OD, 2015)'
_computing_structure_refinement SHELXL-2019/3
_computing_structure_solution SHELXT-2014/5
_diffrn_ambient_temperature 200(2)
_diffrn_detector_area_resol_mean 16.0704
_diffrn_measured_fraction_theta_full 0.998
_diffrn_measured_fraction_theta_max 0.999
_diffrn_measurement_device_type 'Xcalibur, Eos'
_diffrn_measurement_method '\w scans'
_diffrn_radiation_type MoK\a
_diffrn_radiation_wavelength 0.71073
_diffrn_reflns_av_R_equivalents 0.0354
_diffrn_reflns_av_unetI/netI 0.0223
_diffrn_reflns_Laue_measured_fraction_full 0.998
_diffrn_reflns_Laue_measured_fraction_max 0.999
_diffrn_reflns_limit_h_max 13
_diffrn_reflns_limit_h_min -13
_diffrn_reflns_limit_k_max 19
_diffrn_reflns_limit_k_min -19
_diffrn_reflns_limit_l_max 33
_diffrn_reflns_limit_l_min -33
_diffrn_reflns_number 60523
_diffrn_reflns_point_group_measured_fraction_full 0.998
_diffrn_reflns_point_group_measured_fraction_max 0.999
_diffrn_reflns_theta_full 25.242
_diffrn_reflns_theta_max 26.021
_diffrn_reflns_theta_min 2.984
_diffrn_source 'fine-focus sealed X-ray tube'
_exptl_absorpt_coefficient_mu 0.469
_exptl_absorpt_correction_T_max 1.000
_exptl_absorpt_correction_T_min 0.524
_exptl_absorpt_correction_type gaussian
_exptl_absorpt_process_details
;
CrysAlisPro 1.171.38.46 (Rigaku Oxford Diffraction, 2015)
Numerical absorption correction based on gaussian integration over
			a multifaceted crystal model
Empirical absorption correction using spherical harmonics,
 implemented in SCALE3 ABSPACK scaling algorithm.
;
_exptl_crystal_colour black
_exptl_crystal_density_diffrn 1.136
_exptl_crystal_description prism
_exptl_crystal_F_000 1635
_exptl_crystal_size_max 0.490
_exptl_crystal_size_mid 0.360
_exptl_crystal_size_min 0.280
_refine_diff_density_max 0.272
_refine_diff_density_min -0.229
_refine_diff_density_rms 0.034
_refine_ls_extinction_method none
_refine_ls_goodness_of_fit_ref 1.024
_refine_ls_hydrogen_treatment constr
_refine_ls_matrix_type full
_refine_ls_number_parameters 494
_refine_ls_number_reflns 8752
_refine_ls_number_restraints 0
_refine_ls_restrained_S_all 1.024
_refine_ls_R_factor_all 0.0435
_refine_ls_R_factor_gt 0.0328
_refine_ls_shift/su_max 0.000
_refine_ls_shift/su_mean 0.000
_refine_ls_structure_factor_coef Fsqd
_refine_ls_weighting_details 'w=1/[\s^2^(Fo^2^)+(0.0349P)^2^+1.2761P] where P=(Fo^2^+2Fc^2^)/3'
_refine_ls_weighting_scheme calc
_refine_ls_wR_factor_gt 0.0760
_refine_ls_wR_factor_ref 0.0815
_reflns_Friedel_coverage 0.000
_reflns_number_gt 7274
_reflns_number_total 8752
_reflns_threshold_expression 'I > 2\s(I)'
_cod_data_source_file d4dt00453a2.cif
_cod_data_source_block conisq2iptempo_200K
_cod_depositor_comments 'Adding full bibliography for 7715910--7715918.cif.'
_cod_original_sg_symbol_H-M 'P 21/c'
_cod_original_formula_sum 'C43 H62 Co0.20 N3 Ni0.80 O5'
_cod_database_code 7715912
_shelx_shelxl_version_number 2019/3
_shelx_space_group_comment
;
The symmetry employed for this shelxl refinement is uniquely defined
by the following loop, which should always be used as a source of
symmetry information in preference to the above space-group names.
They are only intended as comments.
;
_shelx_estimated_absorpt_t_min 0.803
_shelx_estimated_absorpt_t_max 0.880
_oxdiff_exptl_absorpt_empirical_full_min 0.761
_oxdiff_exptl_absorpt_empirical_full_max 1.487
_oxdiff_exptl_absorpt_empirical_details
;
Empirical correction (ABSPACK) includes:
- Absorption correction using spherical harmonics
- Frame scaling
;

loop_
_space_group_symop_operation_xyz
'x, y, z'
'-x, y+1/2, -z+1/2'
'-x, -y, -z'
'x, -y-1/2, z-1/2'

loop_
_atom_site_label
_atom_site_type_symbol
_atom_site_fract_x
_atom_site_fract_y
_atom_site_fract_z
_atom_site_U_iso_or_equiv
_atom_site_adp_type
_atom_site_occupancy
_atom_site_site_symmetry_order
_atom_site_calc_flag
_atom_site_refinement_flags_posn
_atom_site_refinement_flags_adp
_atom_site_refinement_flags_occupancy
_atom_site_disorder_assembly
_atom_site_disorder_group
Co1 Co 0.6356(4) 0.3323(3) 0.39997(18) 0.1084(18) Uani 0.2 1 d . . P A 1
Ni1 Ni 0.63514(4) 0.33224(3) 0.39979(2) 0.02459(8) Uani 0.8 1 d . . P A 2
O1 O 0.49711(10) 0.26396(7) 0.42315(4) 0.0388(3) Uani 1 1 d . . . . .
O2 O 0.73333(10) 0.28914(7) 0.46638(4) 0.0428(3) Uani 1 1 d . . . . .
O3 O 0.78790(10) 0.38329(6) 0.37859(4) 0.0392(3) Uani 1 1 d . . . . .
O4 O 0.69894(10) 0.22751(7) 0.36579(4) 0.0441(3) Uani 1 1 d . . . . .
O5 O 0.46718(19) 0.16617(12) 0.18032(7) 0.1017(6) Uani 1 1 d . . . . .
N1 N 0.60085(12) 0.44992(8) 0.43059(5) 0.0358(3) Uani 1 1 d . . . . .
N2 N 0.50837(12) 0.38912(8) 0.33926(5) 0.0366(3) Uani 1 1 d . . . . .
N3 N 0.46970(16) 0.22225(11) 0.21512(6) 0.0619(4) Uani 1 1 d . . . . .
C1 C 0.53790(14) 0.22043(9) 0.46331(6) 0.0342(3) Uani 1 1 d . . . . .
C2 C 0.67056(14) 0.23476(9) 0.48758(6) 0.0358(3) Uani 1 1 d . . . . .
C3 C 0.72471(15) 0.19051(10) 0.53319(6) 0.0387(4) Uani 1 1 d . . . . .
C4 C 0.64431(17) 0.13772(11) 0.55252(6) 0.0447(4) Uani 1 1 d . . . . .
H4 H 0.675866 0.108942 0.583330 0.054 Uiso 1 1 calc R U . . .
C5 C 0.51652(16) 0.12347(10) 0.52921(6) 0.0434(4) Uani 1 1 d . . . . .
H5 H 0.467284 0.085337 0.545108 0.052 Uiso 1 1 calc R U . . .
C6 C 0.46007(14) 0.16164(9) 0.48502(6) 0.0365(3) Uani 1 1 d . . . . .
C7 C 0.86473(16) 0.20214(11) 0.55660(7) 0.0479(4) Uani 1 1 d . . . . .
C8 C 0.94671(18) 0.17512(15) 0.51854(8) 0.0682(6) Uani 1 1 d . . . . .
H8A H 0.928636 0.115261 0.508756 0.102 Uiso 1 1 calc R U . . .
H8B H 1.036480 0.181036 0.533925 0.102 Uiso 1 1 calc R U . . .
H8C H 0.927453 0.211788 0.488600 0.102 Uiso 1 1 calc R U . . .
C9 C 0.8907(2) 0.29607(13) 0.57200(9) 0.0702(6) Uani 1 1 d . . . . .
H9A H 0.873358 0.332536 0.541922 0.105 Uiso 1 1 calc R U . . .
H9B H 0.979681 0.302537 0.588421 0.105 Uiso 1 1 calc R U . . .
H9C H 0.835798 0.313138 0.595473 0.105 Uiso 1 1 calc R U . . .
C10 C 0.9036(2) 0.14625(15) 0.60366(8) 0.0676(6) Uani 1 1 d . . . . .
H10A H 0.854045 0.162758 0.629169 0.101 Uiso 1 1 calc R U . . .
H10B H 0.994010 0.154378 0.617241 0.101 Uiso 1 1 calc R U . . .
H10C H 0.887502 0.085872 0.594647 0.101 Uiso 1 1 calc R U . . .
C11 C 0.32347(15) 0.14345(10) 0.45903(7) 0.0423(4) Uani 1 1 d . . . . .
C12 C 0.25903(17) 0.07843(12) 0.48862(8) 0.0553(5) Uani 1 1 d . . . . .
H12A H 0.307074 0.024666 0.491987 0.083 Uiso 1 1 calc R U . . .
H12B H 0.172449 0.067653 0.470570 0.083 Uiso 1 1 calc R U . . .
H12C H 0.256386 0.101429 0.522195 0.083 Uiso 1 1 calc R U . . .
C13 C 0.32393(18) 0.10642(12) 0.40616(7) 0.0541(5) Uani 1 1 d . . . . .
H13A H 0.360203 0.148598 0.385989 0.081 Uiso 1 1 calc R U . . .
H13B H 0.236854 0.093142 0.389609 0.081 Uiso 1 1 calc R U . . .
H13C H 0.375009 0.053968 0.409241 0.081 Uiso 1 1 calc R U . . .
C14 C 0.24431(16) 0.22631(11) 0.45425(8) 0.0533(5) Uani 1 1 d . . . . .
H14A H 0.243305 0.249445 0.487935 0.080 Uiso 1 1 calc R U . . .
H14B H 0.157377 0.213698 0.437249 0.080 Uiso 1 1 calc R U . . .
H14C H 0.281844 0.268553 0.434526 0.080 Uiso 1 1 calc R U . . .
C15 C 0.85805(14) 0.32797(10) 0.36206(6) 0.0364(3) Uani 1 1 d . . . . .
C16 C 0.80879(15) 0.24027(10) 0.35518(6) 0.0387(4) Uani 1 1 d . . . . .
C17 C 0.88204(17) 0.17453(11) 0.33649(7) 0.0467(4) Uani 1 1 d . . . . .
C18 C 0.99393(18) 0.20026(13) 0.32426(8) 0.0586(5) Uani 1 1 d . . . . .
H18 H 1.043103 0.158944 0.310622 0.070 Uiso 1 1 calc R U . . .
C19 C 1.04073(17) 0.28512(13) 0.33079(8) 0.0592(5) Uani 1 1 d . . . . .
H19 H 1.119731 0.297612 0.321389 0.071 Uiso 1 1 calc R U . . .
C20 C 0.97856(15) 0.34998(11) 0.34984(7) 0.0448(4) Uani 1 1 d . . . . .
C21 C 0.8351(2) 0.08195(11) 0.33171(7) 0.0574(5) Uani 1 1 d . . . . .
C22 C 0.8212(3) 0.04844(13) 0.38363(9) 0.0771(7) Uani 1 1 d . . . . .
H22A H 0.902538 0.053621 0.406986 0.116 Uiso 1 1 calc R U . . .
H22B H 0.795409 -0.011887 0.380871 0.116 Uiso 1 1 calc R U . . .
H22C H 0.756805 0.082116 0.396325 0.116 Uiso 1 1 calc R U . . .
C23 C 0.7072(2) 0.07737(13) 0.29531(10) 0.0812(7) Uani 1 1 d . . . . .
H23A H 0.645400 0.113528 0.307989 0.122 Uiso 1 1 calc R U . . .
H23B H 0.677092 0.017946 0.292738 0.122 Uiso 1 1 calc R U . . .
H23C H 0.717335 0.097729 0.261943 0.122 Uiso 1 1 calc R U . . .
C24 C 0.9286(3) 0.02302(14) 0.31123(9) 0.0838(7) Uani 1 1 d . . . . .
H24A H 0.937950 0.042574 0.277610 0.126 Uiso 1 1 calc R U . . .
H24B H 0.896285 -0.035867 0.309077 0.126 Uiso 1 1 calc R U . . .
H24C H 1.011239 0.024824 0.333965 0.126 Uiso 1 1 calc R U . . .
C25 C 1.03043(16) 0.44070(12) 0.36011(8) 0.0572(5) Uani 1 1 d . . . . .
C26 C 0.94211(19) 0.50558(14) 0.32847(9) 0.0715(6) Uani 1 1 d . . . . .
H26A H 0.931264 0.490148 0.292715 0.107 Uiso 1 1 calc R U . . .
H26B H 0.979137 0.563052 0.333566 0.107 Uiso 1 1 calc R U . . .
H26C H 0.859466 0.505016 0.338893 0.107 Uiso 1 1 calc R U . . .
C27 C 1.0426(2) 0.46044(13) 0.41642(9) 0.0705(6) Uani 1 1 d . . . . .
H27A H 0.958262 0.460696 0.425347 0.106 Uiso 1 1 calc R U . . .
H27B H 1.082259 0.516745 0.423746 0.106 Uiso 1 1 calc R U . . .
H27C H 1.095144 0.416486 0.436202 0.106 Uiso 1 1 calc R U . . .
C28 C 1.16251(19) 0.44955(16) 0.34632(12) 0.0907(8) Uani 1 1 d . . . . .
H28A H 1.221010 0.408992 0.366362 0.136 Uiso 1 1 calc R U . . .
H28B H 1.193738 0.508129 0.353439 0.136 Uiso 1 1 calc R U . . .
H28C H 1.156919 0.437162 0.310368 0.136 Uiso 1 1 calc R U . . .
C29 C 0.65396(16) 0.48058(11) 0.47565(6) 0.0448(4) Uani 1 1 d . . . . .
H29 H 0.709887 0.444776 0.498064 0.054 Uiso 1 1 calc R U . . .
C30 C 0.63060(18) 0.56289(12) 0.49105(7) 0.0530(5) Uani 1 1 d . . . . .
H30 H 0.670548 0.583192 0.523313 0.064 Uiso 1 1 calc R U . . .
C31 C 0.54909(19) 0.61446(11) 0.45907(7) 0.0530(5) Uani 1 1 d . . . . .
H31 H 0.530797 0.670732 0.469102 0.064 Uiso 1 1 calc R U . . .
C32 C 0.49377(17) 0.58383(10) 0.41210(7) 0.0463(4) Uani 1 1 d . . . . .
H32 H 0.436821 0.618475 0.389351 0.056 Uiso 1 1 calc R U . . .
C33 C 0.52307(14) 0.50157(9) 0.39886(6) 0.0361(3) Uani 1 1 d . . . . .
C34 C 0.47549(15) 0.46457(10) 0.34906(6) 0.0382(4) Uani 1 1 d . . . . .
H34 H 0.420385 0.496743 0.324242 0.046 Uiso 1 1 calc R U . . .
C35 C 0.46191(16) 0.35313(11) 0.28889(6) 0.0432(4) Uani 1 1 d . . . . .
H35 H 0.394322 0.390710 0.269598 0.052 Uiso 1 1 calc R U . . .
C36 C 0.40975(16) 0.26392(11) 0.29474(6) 0.0450(4) Uani 1 1 d . . . . .
H36A H 0.336996 0.268722 0.312321 0.054 Uiso 1 1 calc R U . . .
H36B H 0.475992 0.229520 0.316402 0.054 Uiso 1 1 calc R U . . .
C37 C 0.36652(18) 0.21606(14) 0.24510(7) 0.0583(5) Uani 1 1 d . . . . .
C38 C 0.5435(2) 0.30207(14) 0.21038(7) 0.0614(5) Uani 1 1 d . . . . .
C39 C 0.57334(18) 0.34697(12) 0.26162(7) 0.0505(4) Uani 1 1 d . . . . .
H39A H 0.643059 0.315709 0.283441 0.061 Uiso 1 1 calc R U . . .
H39B H 0.604030 0.405612 0.256647 0.061 Uiso 1 1 calc R U . . .
C40 C 0.2425(2) 0.2527(2) 0.21467(9) 0.0888(8) Uani 1 1 d . . . . .
H40A H 0.250430 0.314990 0.211602 0.133 Uiso 1 1 calc R U . . .
H40B H 0.172374 0.239657 0.232040 0.133 Uiso 1 1 calc R U . . .
H40C H 0.225644 0.226876 0.180979 0.133 Uiso 1 1 calc R U . . .
C41 C 0.3473(2) 0.12139(14) 0.25589(9) 0.0748(7) Uani 1 1 d . . . . .
H41A H 0.317510 0.091069 0.224077 0.112 Uiso 1 1 calc R U . . .
H41B H 0.284136 0.115842 0.277637 0.112 Uiso 1 1 calc R U . . .
H41C H 0.427786 0.096507 0.272891 0.112 Uiso 1 1 calc R U . . .
C42 C 0.4702(3) 0.36003(18) 0.16916(8) 0.0960(9) Uani 1 1 d . . . . .
H42A H 0.445290 0.326979 0.137993 0.144 Uiso 1 1 calc R U . . .
H42B H 0.524157 0.408069 0.163069 0.144 Uiso 1 1 calc R U . . .
H42C H 0.394187 0.382100 0.180035 0.144 Uiso 1 1 calc R U . . .
C43 C 0.6692(2) 0.27641(15) 0.19566(9) 0.0806(7) Uani 1 1 d . . . . .
H43A H 0.712143 0.234003 0.219737 0.121 Uiso 1 1 calc R U . . .
H43B H 0.723114 0.327177 0.196119 0.121 Uiso 1 1 calc R U . . .
H43C H 0.652763 0.251594 0.161703 0.121 Uiso 1 1 calc R U . . .

loop_
_atom_site_aniso_label
_atom_site_aniso_U_11
_atom_site_aniso_U_22
_atom_site_aniso_U_33
_atom_site_aniso_U_23
_atom_site_aniso_U_13
_atom_site_aniso_U_12
Co1 0.115(3) 0.083(3) 0.132(4) -0.003(2) 0.035(3) -0.004(2)
Ni1 0.02489(19) 0.0210(2) 0.03011(19) 0.00119(18) 0.01086(15) -0.00033(18)
O1 0.0358(6) 0.0398(6) 0.0418(6) 0.0035(5) 0.0099(5) -0.0010(5)
O2 0.0368(6) 0.0380(6) 0.0540(7) 0.0050(5) 0.0093(5) -0.0030(5)
O3 0.0402(6) 0.0303(6) 0.0503(7) -0.0012(5) 0.0165(5) -0.0010(5)
O4 0.0435(6) 0.0322(6) 0.0584(7) -0.0038(5) 0.0144(5) -0.0040(5)
O5 0.1287(16) 0.1040(14) 0.0830(12) -0.0543(10) 0.0471(11) -0.0176(11)
N1 0.0367(7) 0.0334(7) 0.0403(7) 0.0002(6) 0.0152(6) -0.0003(5)
N2 0.0410(7) 0.0350(7) 0.0369(7) 0.0004(5) 0.0156(6) 0.0011(6)
N3 0.0730(11) 0.0665(11) 0.0481(9) -0.0209(8) 0.0166(8) 0.0031(9)
C1 0.0373(8) 0.0290(8) 0.0382(8) -0.0043(6) 0.0122(7) 0.0024(6)
C2 0.0374(8) 0.0291(7) 0.0431(9) -0.0042(6) 0.0133(7) 0.0014(6)
C3 0.0426(9) 0.0323(8) 0.0420(9) -0.0030(7) 0.0099(7) 0.0076(7)
C4 0.0543(10) 0.0395(9) 0.0411(9) 0.0037(7) 0.0113(8) 0.0057(8)
C5 0.0503(10) 0.0374(9) 0.0466(10) 0.0022(7) 0.0191(8) -0.0014(7)
C6 0.0403(8) 0.0292(8) 0.0438(9) -0.0043(6) 0.0178(7) 0.0008(6)
C7 0.0444(9) 0.0450(10) 0.0524(10) -0.0005(8) 0.0044(8) 0.0079(8)
C8 0.0445(10) 0.0868(16) 0.0750(14) 0.0014(12) 0.0155(10) 0.0166(10)
C9 0.0585(12) 0.0570(12) 0.0849(16) -0.0112(11) -0.0132(11) -0.0040(10)
C10 0.0564(12) 0.0781(15) 0.0634(13) 0.0116(11) -0.0012(10) 0.0130(11)
C11 0.0410(9) 0.0354(8) 0.0536(10) -0.0027(7) 0.0168(8) -0.0041(7)
C12 0.0503(10) 0.0469(10) 0.0739(13) -0.0003(9) 0.0251(9) -0.0111(8)
C13 0.0547(11) 0.0499(10) 0.0581(11) -0.0080(9) 0.0115(9) -0.0137(9)
C14 0.0391(9) 0.0463(10) 0.0761(13) -0.0003(9) 0.0152(9) -0.0013(8)
C15 0.0356(8) 0.0365(8) 0.0371(8) 0.0013(7) 0.0071(6) 0.0029(7)
C16 0.0387(8) 0.0364(8) 0.0403(9) 0.0001(7) 0.0059(7) 0.0028(7)
C17 0.0500(10) 0.0429(9) 0.0450(10) -0.0045(7) 0.0031(8) 0.0123(8)
C18 0.0529(11) 0.0605(12) 0.0645(12) -0.0065(10) 0.0167(9) 0.0207(10)
C19 0.0407(10) 0.0681(13) 0.0733(13) 0.0028(10) 0.0221(9) 0.0105(9)
C20 0.0336(8) 0.0498(10) 0.0515(10) 0.0057(8) 0.0094(7) 0.0028(7)
C21 0.0732(13) 0.0382(10) 0.0569(12) -0.0071(8) 0.0023(10) 0.0138(9)
C22 0.116(2) 0.0425(11) 0.0732(15) 0.0015(10) 0.0189(14) 0.0046(12)
C23 0.0933(17) 0.0410(11) 0.0965(18) -0.0145(11) -0.0153(14) -0.0012(11)
C24 0.113(2) 0.0523(13) 0.0849(17) -0.0147(11) 0.0162(15) 0.0290(13)
C25 0.0346(9) 0.0536(11) 0.0840(14) 0.0138(10) 0.0129(9) -0.0042(8)
C26 0.0547(12) 0.0594(13) 0.1028(18) 0.0296(12) 0.0213(12) -0.0029(10)
C27 0.0596(12) 0.0530(12) 0.0914(17) -0.0073(11) -0.0054(11) -0.0135(10)
C28 0.0430(11) 0.0820(17) 0.152(3) 0.0204(17) 0.0323(14) -0.0107(11)
C29 0.0462(9) 0.0443(9) 0.0449(10) -0.0036(7) 0.0109(8) -0.0016(8)
C30 0.0585(11) 0.0493(10) 0.0537(11) -0.0142(9) 0.0167(9) -0.0071(9)
C31 0.0677(12) 0.0364(9) 0.0610(12) -0.0117(8) 0.0278(10) -0.0023(8)
C32 0.0577(10) 0.0344(9) 0.0521(10) 0.0037(7) 0.0241(8) 0.0061(8)
C33 0.0414(8) 0.0316(8) 0.0402(8) 0.0020(6) 0.0201(7) -0.0003(6)
C34 0.0425(9) 0.0372(8) 0.0385(9) 0.0065(7) 0.0167(7) 0.0053(7)
C35 0.0511(10) 0.0464(9) 0.0327(8) -0.0007(7) 0.0091(7) 0.0092(8)
C36 0.0399(9) 0.0532(10) 0.0423(9) -0.0091(8) 0.0092(7) -0.0011(8)
C37 0.0510(11) 0.0720(13) 0.0505(11) -0.0199(10) 0.0059(9) -0.0007(10)
C38 0.0843(14) 0.0631(12) 0.0425(10) -0.0035(9) 0.0266(10) 0.0114(11)
C39 0.0657(12) 0.0478(10) 0.0433(10) -0.0006(8) 0.0241(9) 0.0011(9)
C40 0.0652(14) 0.131(2) 0.0619(14) -0.0278(15) -0.0103(11) 0.0132(15)
C41 0.0684(14) 0.0716(15) 0.0835(16) -0.0320(12) 0.0120(12) -0.0227(12)
C42 0.150(3) 0.1007(19) 0.0396(12) 0.0083(12) 0.0238(14) 0.0357(18)
C43 0.1034(18) 0.0761(15) 0.0780(16) -0.0107(12) 0.0570(14) 0.0015(13)

loop_
_atom_type_symbol
_atom_type_description
_atom_type_scat_dispersion_real
_atom_type_scat_dispersion_imag
_atom_type_scat_source
C C 0.0033 0.0016 'International Tables Vol C Tables 4.2.6.8 and 6.1.1.4'
H H 0.0000 0.0000 'International Tables Vol C Tables 4.2.6.8 and 6.1.1.4'
N N 0.0061 0.0033 'International Tables Vol C Tables 4.2.6.8 and 6.1.1.4'
O O 0.0106 0.0060 'International Tables Vol C Tables 4.2.6.8 and 6.1.1.4'
Co Co 0.3494 0.9721 'International Tables Vol C Tables 4.2.6.8 and 6.1.1.4'
Ni Ni 0.3393 1.1124 'International Tables Vol C Tables 4.2.6.8 and 6.1.1.4'

loop_
_geom_angle_atom_site_label_1
_geom_angle_atom_site_label_2
_geom_angle_atom_site_label_3
_geom_angle
_geom_angle_site_symmetry_1
_geom_angle_site_symmetry_3
_geom_angle_publ_flag
O3 Co1 O2 94.1(2) . . ?
O3 Co1 O1 171.3(3) . . ?
O2 Co1 O1 80.77(17) . . ?
O3 Co1 O4 80.20(17) . . ?
O2 Co1 O4 88.45(19) . . ?
O1 Co1 O4 92.54(19) . . ?
O3 Co1 N1 88.89(18) . . ?
O2 Co1 N1 92.5(2) . . ?
O1 Co1 N1 98.35(19) . . ?
O4 Co1 N1 169.1(3) . . ?
O3 Co1 N2 93.10(19) . . ?
O2 Co1 N2 168.3(3) . . ?
O1 Co1 N2 93.12(19) . . ?
O4 Co1 N2 101.8(2) . . ?
N1 Co1 N2 78.45(17) . . ?
O3 Ni1 O1 171.12(5) . . ?
O3 Ni1 O2 93.87(5) . . ?
O1 Ni1 O2 80.69(4) . . ?
O3 Ni1 O4 80.15(4) . . ?
O1 Ni1 O4 92.62(5) . . ?
O2 Ni1 O4 88.31(5) . . ?
O3 Ni1 N1 88.79(5) . . ?
O1 Ni1 N1 98.38(5) . . ?
O2 Ni1 N1 92.31(5) . . ?
O4 Ni1 N1 168.94(5) . . ?
O3 Ni1 N2 93.19(5) . . ?
O1 Ni1 N2 93.35(5) . . ?
O2 Ni1 N2 168.32(5) . . ?
O4 Ni1 N2 102.06(5) . . ?
N1 Ni1 N2 78.55(5) . . ?
C1 O1 Ni1 112.83(9) . . ?
C1 O1 Co1 112.66(16) . . ?
C2 O2 Co1 112.82(16) . . ?
C2 O2 Ni1 112.72(10) . . ?
C15 O3 Co1 113.51(16) . . ?
C15 O3 Ni1 113.51(9) . . ?
C16 O4 Ni1 112.00(10) . . ?
C16 O4 Co1 111.90(16) . . ?
C29 N1 C33 118.33(14) . . ?
C29 N1 Co1 127.09(17) . . ?
C33 N1 Co1 114.36(17) . . ?
C29 N1 Ni1 127.26(11) . . ?
C33 N1 Ni1 114.20(10) . . ?
C34 N2 C35 119.15(14) . . ?
C34 N2 Ni1 113.04(11) . . ?
C35 N2 Ni1 127.74(10) . . ?
C34 N2 Co1 112.98(16) . . ?
C35 N2 Co1 127.80(16) . . ?
O5 N3 C37 115.95(17) . . ?
O5 N3 C38 116.46(16) . . ?
C37 N3 C38 124.04(15) . . ?
O1 C1 C6 123.28(14) . . ?
O1 C1 C2 116.40(13) . . ?
C6 C1 C2 120.31(14) . . ?
O2 C2 C3 122.54(14) . . ?
O2 C2 C1 116.65(14) . . ?
C3 C2 C1 120.80(14) . . ?
C4 C3 C2 115.71(15) . . ?
C4 C3 C7 123.85(15) . . ?
C2 C3 C7 120.42(14) . . ?
C3 C4 C5 123.68(16) . . ?
C3 C4 H4 118.2 . . ?
C5 C4 H4 118.2 . . ?
C6 C5 C4 123.58(15) . . ?
C6 C5 H5 118.2 . . ?
C4 C5 H5 118.2 . . ?
C5 C6 C1 115.86(14) . . ?
C5 C6 C11 123.32(14) . . ?
C1 C6 C11 120.82(14) . . ?
C3 C7 C8 109.53(15) . . ?
C3 C7 C10 111.66(16) . . ?
C8 C7 C10 107.32(16) . . ?
C3 C7 C9 109.90(14) . . ?
C8 C7 C9 110.24(18) . . ?
C10 C7 C9 108.15(17) . . ?
C7 C8 H8A 109.5 . . ?
C7 C8 H8B 109.5 . . ?
H8A C8 H8B 109.5 . . ?
C7 C8 H8C 109.5 . . ?
H8A C8 H8C 109.5 . . ?
H8B C8 H8C 109.5 . . ?
C7 C9 H9A 109.5 . . ?
C7 C9 H9B 109.5 . . ?
H9A C9 H9B 109.5 . . ?
C7 C9 H9C 109.5 . . ?
H9A C9 H9C 109.5 . . ?
H9B C9 H9C 109.5 . . ?
C7 C10 H10A 109.5 . . ?
C7 C10 H10B 109.5 . . ?
H10A C10 H10B 109.5 . . ?
C7 C10 H10C 109.5 . . ?
H10A C10 H10C 109.5 . . ?
H10B C10 H10C 109.5 . . ?
C6 C11 C12 111.80(15) . . ?
C6 C11 C14 110.48(13) . . ?
C12 C11 C14 107.64(14) . . ?
C6 C11 C13 108.99(13) . . ?
C12 C11 C13 108.32(14) . . ?
C14 C11 C13 109.56(15) . . ?
C11 C12 H12A 109.5 . . ?
C11 C12 H12B 109.5 . . ?
H12A C12 H12B 109.5 . . ?
C11 C12 H12C 109.5 . . ?
H12A C12 H12C 109.5 . . ?
H12B C12 H12C 109.5 . . ?
C11 C13 H13A 109.5 . . ?
C11 C13 H13B 109.5 . . ?
H13A C13 H13B 109.5 . . ?
C11 C13 H13C 109.5 . . ?
H13A C13 H13C 109.5 . . ?
H13B C13 H13C 109.5 . . ?
C11 C14 H14A 109.5 . . ?
C11 C14 H14B 109.5 . . ?
H14A C14 H14B 109.5 . . ?
C11 C14 H14C 109.5 . . ?
H14A C14 H14C 109.5 . . ?
H14B C14 H14C 109.5 . . ?
O3 C15 C20 122.25(14) . . ?
O3 C15 C16 116.85(13) . . ?
C20 C15 C16 120.90(14) . . ?
O4 C16 C17 123.65(15) . . ?
O4 C16 C15 116.26(13) . . ?
C17 C16 C15 120.08(14) . . ?
C18 C17 C16 116.02(16) . . ?
C18 C17 C21 123.33(16) . . ?
C16 C17 C21 120.65(16) . . ?
C17 C18 C19 123.59(17) . . ?
C17 C18 H18 118.2 . . ?
C19 C18 H18 118.2 . . ?
C20 C19 C18 123.57(17) . . ?
C20 C19 H19 118.2 . . ?
C18 C19 H19 118.2 . . ?
C19 C20 C15 115.77(16) . . ?
C19 C20 C25 124.60(16) . . ?
C15 C20 C25 119.59(15) . . ?
C17 C21 C22 109.46(16) . . ?
C17 C21 C23 109.88(15) . . ?
C22 C21 C23 110.0(2) . . ?
C17 C21 C24 111.58(18) . . ?
C22 C21 C24 107.89(17) . . ?
C23 C21 C24 107.99(18) . . ?
C21 C22 H22A 109.5 . . ?
C21 C22 H22B 109.5 . . ?
H22A C22 H22B 109.5 . . ?
C21 C22 H22C 109.5 . . ?
H22A C22 H22C 109.5 . . ?
H22B C22 H22C 109.5 . . ?
C21 C23 H23A 109.5 . . ?
C21 C23 H23B 109.5 . . ?
H23A C23 H23B 109.5 . . ?
C21 C23 H23C 109.5 . . ?
H23A C23 H23C 109.5 . . ?
H23B C23 H23C 109.5 . . ?
C21 C24 H24A 109.5 . . ?
C21 C24 H24B 109.5 . . ?
H24A C24 H24B 109.5 . . ?
C21 C24 H24C 109.5 . . ?
H24A C24 H24C 109.5 . . ?
H24B C24 H24C 109.5 . . ?
C20 C25 C27 109.06(16) . . ?
C20 C25 C26 110.13(16) . . ?
C27 C25 C26 110.42(18) . . ?
C20 C25 C28 111.15(17) . . ?
C27 C25 C28 108.09(19) . . ?
C26 C25 C28 107.96(17) . . ?
C25 C26 H26A 109.5 . . ?
C25 C26 H26B 109.5 . . ?
H26A C26 H26B 109.5 . . ?
C25 C26 H26C 109.5 . . ?
H26A C26 H26C 109.5 . . ?
H26B C26 H26C 109.5 . . ?
C25 C27 H27A 109.5 . . ?
C25 C27 H27B 109.5 . . ?
H27A C27 H27B 109.5 . . ?
C25 C27 H27C 109.5 . . ?
H27A C27 H27C 109.5 . . ?
H27B C27 H27C 109.5 . . ?
C25 C28 H28A 109.5 . . ?
C25 C28 H28B 109.5 . . ?
H28A C28 H28B 109.5 . . ?
C25 C28 H28C 109.5 . . ?
H28A C28 H28C 109.5 . . ?
H28B C28 H28C 109.5 . . ?
N1 C29 C30 122.39(17) . . ?
N1 C29 H29 118.8 . . ?
C30 C29 H29 118.8 . . ?
C31 C30 C29 119.02(17) . . ?
C31 C30 H30 120.5 . . ?
C29 C30 H30 120.5 . . ?
C30 C31 C32 119.32(16) . . ?
C30 C31 H31 120.3 . . ?
C32 C31 H31 120.3 . . ?
C31 C32 C33 118.58(17) . . ?
C31 C32 H32 120.7 . . ?
C33 C32 H32 120.7 . . ?
N1 C33 C32 122.33(15) . . ?
N1 C33 C34 114.60(13) . . ?
C32 C33 C34 123.05(15) . . ?
N2 C34 C33 119.57(14) . . ?
N2 C34 H34 120.2 . . ?
C33 C34 H34 120.2 . . ?
N2 C35 C36 108.78(13) . . ?
N2 C35 C39 108.07(14) . . ?
C36 C35 C39 109.34(14) . . ?
N2 C35 H35 110.2 . . ?
C36 C35 H35 110.2 . . ?
C39 C35 H35 110.2 . . ?
C35 C36 C37 114.45(15) . . ?
C35 C36 H36A 108.6 . . ?
C37 C36 H36A 108.6 . . ?
C35 C36 H36B 108.6 . . ?
C37 C36 H36B 108.6 . . ?
H36A C36 H36B 107.6 . . ?
N3 C37 C41 107.87(17) . . ?
N3 C37 C36 108.00(15) . . ?
C41 C37 C36 109.58(17) . . ?
N3 C37 C40 110.07(18) . . ?
C41 C37 C40 109.08(19) . . ?
C36 C37 C40 112.15(17) . . ?
N3 C38 C39 109.21(15) . . ?
N3 C38 C43 108.17(17) . . ?
C39 C38 C43 107.99(18) . . ?
N3 C38 C42 110.2(2) . . ?
C39 C38 C42 112.24(17) . . ?
C43 C38 C42 108.92(18) . . ?
C35 C39 C38 114.56(16) . . ?
C35 C39 H39A 108.6 . . ?
C38 C39 H39A 108.6 . . ?
C35 C39 H39B 108.6 . . ?
C38 C39 H39B 108.6 . . ?
H39A C39 H39B 107.6 . . ?
C37 C40 H40A 109.5 . . ?
C37 C40 H40B 109.5 . . ?
H40A C40 H40B 109.5 . . ?
C37 C40 H40C 109.5 . . ?
H40A C40 H40C 109.5 . . ?
H40B C40 H40C 109.5 . . ?
C37 C41 H41A 109.5 . . ?
C37 C41 H41B 109.5 . . ?
H41A C41 H41B 109.5 . . ?
C37 C41 H41C 109.5 . . ?
H41A C41 H41C 109.5 . . ?
H41B C41 H41C 109.5 . . ?
C38 C42 H42A 109.5 . . ?
C38 C42 H42B 109.5 . . ?
H42A C42 H42B 109.5 . . ?
C38 C42 H42C 109.5 . . ?
H42A C42 H42C 109.5 . . ?
H42B C42 H42C 109.5 . . ?
C38 C43 H43A 109.5 . . ?
C38 C43 H43B 109.5 . . ?
H43A C43 H43B 109.5 . . ?
C38 C43 H43C 109.5 . . ?
H43A C43 H43C 109.5 . . ?
H43B C43 H43C 109.5 . . ?

loop_
_geom_bond_atom_site_label_1
_geom_bond_atom_site_label_2
_geom_bond_distance
_geom_bond_site_symmetry_2
_geom_bond_publ_flag
Co1 O3 1.998(5) . ?
Co1 O2 2.015(5) . ?
Co1 O1 2.022(5) . ?
Co1 O4 2.054(5) . ?
Co1 N1 2.075(5) . ?
Co1 N2 2.121(5) . ?
Ni1 O3 2.0010(11) . ?
Ni1 O1 2.0197(11) . ?
Ni1 O2 2.0210(12) . ?
Ni1 O4 2.0533(12) . ?
Ni1 N1 2.0764(13) . ?
Ni1 N2 2.1158(14) . ?
O1 C1 1.2845(18) . ?
O2 C2 1.2826(18) . ?
O3 C15 1.2795(18) . ?
O4 C16 1.2805(19) . ?
O5 N3 1.280(2) . ?
N1 C29 1.332(2) . ?
N1 C33 1.346(2) . ?
N2 C34 1.2708(19) . ?
N2 C35 1.469(2) . ?
N3 C37 1.492(2) . ?
N3 C38 1.494(3) . ?
C1 C6 1.437(2) . ?
C1 C2 1.469(2) . ?
C2 C3 1.436(2) . ?
C3 C4 1.365(2) . ?
C3 C7 1.529(2) . ?
C4 C5 1.416(2) . ?
C4 H4 0.9500 . ?
C5 C6 1.369(2) . ?
C5 H5 0.9500 . ?
C6 C11 1.529(2) . ?
C7 C8 1.532(3) . ?
C7 C10 1.532(3) . ?
C7 C9 1.534(3) . ?
C8 H8A 0.9800 . ?
C8 H8B 0.9800 . ?
C8 H8C 0.9800 . ?
C9 H9A 0.9800 . ?
C9 H9B 0.9800 . ?
C9 H9C 0.9800 . ?
C10 H10A 0.9800 . ?
C10 H10B 0.9800 . ?
C10 H10C 0.9800 . ?
C11 C12 1.534(2) . ?
C11 C14 1.539(2) . ?
C11 C13 1.540(2) . ?
C12 H12A 0.9800 . ?
C12 H12B 0.9800 . ?
C12 H12C 0.9800 . ?
C13 H13A 0.9800 . ?
C13 H13B 0.9800 . ?
C13 H13C 0.9800 . ?
C14 H14A 0.9800 . ?
C14 H14B 0.9800 . ?
C14 H14C 0.9800 . ?
C15 C20 1.436(2) . ?
C15 C16 1.466(2) . ?
C16 C17 1.440(2) . ?
C17 C18 1.365(3) . ?
C17 C21 1.527(3) . ?
C18 C19 1.415(3) . ?
C18 H18 0.9500 . ?
C19 C20 1.365(2) . ?
C19 H19 0.9500 . ?
C20 C25 1.527(3) . ?
C21 C22 1.529(3) . ?
C21 C23 1.533(3) . ?
C21 C24 1.539(3) . ?
C22 H22A 0.9800 . ?
C22 H22B 0.9800 . ?
C22 H22C 0.9800 . ?
C23 H23A 0.9800 . ?
C23 H23B 0.9800 . ?
C23 H23C 0.9800 . ?
C24 H24A 0.9800 . ?
C24 H24B 0.9800 . ?
C24 H24C 0.9800 . ?
C25 C27 1.532(3) . ?
C25 C26 1.533(3) . ?
C25 C28 1.538(3) . ?
C26 H26A 0.9800 . ?
C26 H26B 0.9800 . ?
C26 H26C 0.9800 . ?
C27 H27A 0.9800 . ?
C27 H27B 0.9800 . ?
C27 H27C 0.9800 . ?
C28 H28A 0.9800 . ?
C28 H28B 0.9800 . ?
C28 H28C 0.9800 . ?
C29 C30 1.387(2) . ?
C29 H29 0.9500 . ?
C30 C31 1.370(3) . ?
C30 H30 0.9500 . ?
C31 C32 1.381(3) . ?
C31 H31 0.9500 . ?
C32 C33 1.384(2) . ?
C32 H32 0.9500 . ?
C33 C34 1.464(2) . ?
C34 H34 0.9500 . ?
C35 C36 1.519(2) . ?
C35 C39 1.521(2) . ?
C35 H35 1.0000 . ?
C36 C37 1.528(2) . ?
C36 H36A 0.9900 . ?
C36 H36B 0.9900 . ?
C37 C41 1.527(3) . ?
C37 C40 1.538(3) . ?
C38 C39 1.530(3) . ?
C38 C43 1.530(3) . ?
C38 C42 1.532(3) . ?
C39 H39A 0.9900 . ?
C39 H39B 0.9900 . ?
C40 H40A 0.9800 . ?
C40 H40B 0.9800 . ?
C40 H40C 0.9800 . ?
C41 H41A 0.9800 . ?
C41 H41B 0.9800 . ?
C41 H41C 0.9800 . ?
C42 H42A 0.9800 . ?
C42 H42B 0.9800 . ?
C42 H42C 0.9800 . ?
C43 H43A 0.9800 . ?
C43 H43B 0.9800 . ?
C43 H43C 0.9800 . ?
